data_7203283
loop_
_publ_author_name
'Xia, Chang-Kun'
'Lu, Can-Zhong'
'Yuan, Da-Qiang'
'Zhang, Quan-Zheng'
'Wu, Xiao-Yuan'
'Xiang, Sheng-Chang'
'Zhang, Jian-Jun'
'Wu, Ding-Ming'

_publ_section_title
;
 Syntheses, crystal structures, and properties of complexes constructed
 with polybenzoate and 2,2&#x2032;-bibenzimidazole
;
_journal_issue 3
_journal_name_full CrystEngComm
_journal_page_first 281
_journal_paper_doi 10.1039/b600741d
_journal_volume 8
_journal_year 2006
_chemical_formula_sum 'C66 H42 Co2 N16 O8'
_chemical_formula_weight 1305.02
_chemical_name_systematic
;
?
;
_space_group_IT_number 2
_symmetry_cell_setting triclinic
_symmetry_space_group_name_Hall '-P 1'
_symmetry_space_group_name_H-M 'P -1'
_atom_sites_solution_hydrogens geom
_atom_sites_solution_primary direct
_atom_sites_solution_secondary difmap
_audit_creation_method SHELXL-97
_cell_angle_alpha 104.568(6)
_cell_angle_beta 97.853(2)
_cell_angle_gamma 108.063(6)
_cell_formula_units_Z 1
_cell_length_a 11.3758(18)
_cell_length_b 11.982(2)
_cell_length_c 12.6203(19)
_cell_measurement_reflns_used 3103
_cell_measurement_temperature 293(2)
_cell_measurement_theta_max 27.4835
_cell_measurement_theta_min 3.0494
_cell_volume 1539.2(4)
_computing_cell_refinement 'CrystalClear (Rigaku Corp., 2000)'
_computing_data_collection 'CrystalClear (Rigaku Corp., 2000)'
_computing_data_reduction 'CrystalClear (Rigaku Corp., 2000)'
_computing_structure_refinement 'SHELXL-97 (Sheldrick, 1997)'
_computing_structure_solution 'SHELXS-97 (Sheldrick, 1990)'
_diffrn_ambient_temperature 293(2)
_diffrn_measured_fraction_theta_full 0.986
_diffrn_measured_fraction_theta_max 0.986
_diffrn_measurement_device_type CCD
_diffrn_measurement_method CCD_Profile_fitting
_diffrn_radiation_monochromator graphite
_diffrn_radiation_source 'fine-focus sealed tube'
_diffrn_radiation_type MoK\a
_diffrn_radiation_wavelength 0.71073
_diffrn_reflns_av_R_equivalents 0.0302
_diffrn_reflns_av_sigmaI/netI 0.0555
_diffrn_reflns_limit_h_max 14
_diffrn_reflns_limit_h_min -14
_diffrn_reflns_limit_k_max 15
_diffrn_reflns_limit_k_min -11
_diffrn_reflns_limit_l_max 16
_diffrn_reflns_limit_l_min -16
_diffrn_reflns_number 12042
_diffrn_reflns_theta_full 27.47
_diffrn_reflns_theta_max 27.47
_diffrn_reflns_theta_min 3.05
_exptl_absorpt_coefficient_mu 0.609
_exptl_absorpt_correction_T_max 1.0000
_exptl_absorpt_correction_T_min 0.8035
_exptl_absorpt_correction_type multi-scan
_exptl_crystal_colour red
_exptl_crystal_density_diffrn 1.408
_exptl_crystal_density_method 'not measured'
_exptl_crystal_description Prism
_exptl_crystal_F_000 668
_exptl_crystal_size_max 0.3800
_exptl_crystal_size_mid 0.2000
_exptl_crystal_size_min 0.1000
_refine_diff_density_max 0.444
_refine_diff_density_min -0.490
_refine_diff_density_rms 0.065
_refine_ls_extinction_method none
_refine_ls_goodness_of_fit_ref 1.098
_refine_ls_hydrogen_treatment constr
_refine_ls_matrix_type full
_refine_ls_number_parameters 415
_refine_ls_number_reflns 6982
_refine_ls_number_restraints 0
_refine_ls_restrained_S_all 1.098
_refine_ls_R_factor_all 0.0816
_refine_ls_R_factor_gt 0.0559
_refine_ls_shift/su_max 0.001
_refine_ls_shift/su_mean 0.000
_refine_ls_structure_factor_coef Fsqd
_refine_ls_weighting_details 'calc w=1/[\s^2^(Fo^2^)+(0.0527P)^2^+0.6248P] where P=(Fo^2^+2Fc^2^)/3'
_refine_ls_weighting_scheme calc
_refine_ls_wR_factor_gt 0.1177
_refine_ls_wR_factor_ref 0.1345
_reflns_number_gt 5151
_reflns_number_total 6982
_reflns_threshold_expression >2sigma(I)
_cod_data_source_file b600741d.txt
_cod_data_source_block 5
_cod_depositor_comments
;
The following automatic conversions were performed:
'_exptl_absorpt_correction_type' value 'Multi-scan' changed to
'multi-scan' according to
'/home/saulius/struct/CIF-dictionaries/cif_core.dic' dictionary named
'cif_core.dic' version 2.4.1 from 2010-06-29.

Automatic conversion script
Id: cif_fix_enum 1527 2010-12-29 10:47:43Z saulius 
;
_cod_original_cell_volume 1539.2(5)
_cod_original_sg_symbol_H-M p-1
_cod_database_code 7203283

loop_
_symmetry_equiv_pos_as_xyz
'x, y, z'
'-x, -y, -z'

loop_
_atom_site_label
_atom_site_type_symbol
_atom_site_fract_x
_atom_site_fract_y
_atom_site_fract_z
_atom_site_U_iso_or_equiv
_atom_site_adp_type
_atom_site_occupancy
_atom_site_symmetry_multiplicity
_atom_site_calc_flag
_atom_site_refinement_flags
_atom_site_disorder_assembly
_atom_site_disorder_group
Co1 Co 0.76239(4) 0.75475(3) 0.71302(3) 0.02986(13) Uani 1 1 d . . .
C1 C 0.4723(3) 0.7417(3) 0.7397(2) 0.0326(6) Uani 1 1 d . . .
C2 C 0.4780(4) 0.8609(3) 0.7923(3) 0.0499(8) Uani 1 1 d . . .
H2A H 0.5536 0.9285 0.8123 0.060 Uiso 1 1 calc R . .
C3 C 0.3661(4) 0.8745(4) 0.8136(3) 0.0626(10) Uani 1 1 d . . .
H3A H 0.3668 0.9529 0.8487 0.075 Uiso 1 1 calc R . .
C4 C 0.2517(4) 0.7730(4) 0.7836(3) 0.0564(10) Uani 1 1 d . . .
H4A H 0.1785 0.7859 0.7989 0.068 Uiso 1 1 calc R . .
C5 C 0.2453(3) 0.6558(3) 0.7325(3) 0.0443(8) Uani 1 1 d . . .
H5A H 0.1696 0.5885 0.7130 0.053 Uiso 1 1 calc R . .
C6 C 0.3570(3) 0.6417(3) 0.7109(2) 0.0321(6) Uani 1 1 d . . .
C7 C 0.7462(3) 0.4646(3) 0.5902(2) 0.0324(6) Uani 1 1 d . . .
C8 C 0.8691(3) 0.4677(3) 0.5836(3) 0.0415(8) Uani 1 1 d . . .
H8A H 0.9381 0.5420 0.6077 0.050 Uiso 1 1 calc R . .
C9 C 0.8837(4) 0.3569(4) 0.5400(3) 0.0514(9) Uani 1 1 d . . .
H9A H 0.9645 0.3565 0.5352 0.062 Uiso 1 1 calc R . .
C10 C 0.7809(4) 0.2447(3) 0.5028(3) 0.0522(9) Uani 1 1 d . . .
H10A H 0.7949 0.1718 0.4732 0.063 Uiso 1 1 calc R . .
C11 C 0.6592(3) 0.2393(3) 0.5087(3) 0.0445(8) Uani 1 1 d . . .
H11A H 0.5907 0.1647 0.4843 0.053 Uiso 1 1 calc R . .
C12 C 0.6440(3) 0.3509(3) 0.5530(2) 0.0328(6) Uani 1 1 d . . .
C13 C 0.5068(3) 0.5779(3) 0.6602(2) 0.0282(6) Uani 1 1 d . . .
C14 C 0.5783(3) 0.5031(2) 0.6182(2) 0.0276(6) Uani 1 1 d . . .
C15 C 0.7460(3) 0.6260(3) 0.9225(2) 0.0426(8) Uani 1 1 d . . .
C16 C 0.7076(4) 0.4988(3) 0.8751(3) 0.0587(10) Uani 1 1 d . . .
H16A H 0.7050 0.4636 0.7998 0.070 Uiso 1 1 calc R . .
C17 C 0.6736(5) 0.4267(4) 0.9426(3) 0.0801(15) Uani 1 1 d . . .
H17A H 0.6455 0.3412 0.9120 0.096 Uiso 1 1 calc R . .
C18 C 0.6803(6) 0.4787(4) 1.0565(4) 0.0915(17) Uani 1 1 d . . .
H18A H 0.6568 0.4268 1.0999 0.110 Uiso 1 1 calc R . .
C19 C 0.7208(5) 0.6048(4) 1.1067(3) 0.0774(14) Uani 1 1 d . . .
H19A H 0.7260 0.6395 1.1827 0.093 Uiso 1 1 calc R . .
C20 C 0.7535(4) 0.6772(3) 1.0368(3) 0.0482(9) Uani 1 1 d . . .
C21 C 0.8498(3) 1.0649(3) 0.8377(2) 0.0334(6) Uani 1 1 d . . .
C22 C 0.8507(4) 1.1208(3) 0.7537(3) 0.0520(9) Uani 1 1 d . . .
H22A H 0.8252 1.0745 0.6779 0.062 Uiso 1 1 calc R . .
C23 C 0.8911(5) 1.2476(4) 0.7877(3) 0.0706(13) Uani 1 1 d . . .
H23A H 0.8937 1.2877 0.7334 0.085 Uiso 1 1 calc R . .
C24 C 0.9279(5) 1.3174(3) 0.9005(3) 0.0680(12) Uani 1 1 d . . .
H24A H 0.9542 1.4030 0.9195 0.082 Uiso 1 1 calc R . .
C25 C 0.9266(4) 1.2639(3) 0.9853(3) 0.0522(9) Uani 1 1 d . . .
H25A H 0.9515 1.3108 1.0609 0.063 Uiso 1 1 calc R . .
C26 C 0.8862(3) 1.1366(3) 0.9514(2) 0.0362(7) Uani 1 1 d . . .
C27 C 0.8339(3) 0.9401(3) 0.9362(2) 0.0310(6) Uani 1 1 d . . .
C28 C 0.8065(3) 0.8235(3) 0.9585(2) 0.0342(7) Uani 1 1 d . . .
C29 C 1.0172(3) 0.9025(3) 0.6901(2) 0.0279(6) Uani 1 1 d . . .
C30 C 0.7887(3) 0.7804(3) 0.4841(2) 0.0381(7) Uani 1 1 d . . .
C31 C 1.0053(3) 0.9512(2) 0.5906(2) 0.0272(6) Uani 1 1 d . . .
C32 C 0.9017(3) 0.8943(2) 0.4980(2) 0.0276(6) Uani 1 1 d . . .
C33 C 0.8981(3) 0.9439(3) 0.4089(2) 0.0292(6) Uani 1 1 d . . .
H33A H 0.8287 0.9053 0.3474 0.035 Uiso 1 1 calc R . .
N1 N 0.5650(2) 0.6989(2) 0.70598(19) 0.0297(5) Uani 1 1 d . . .
N2 N 0.7025(2) 0.5590(2) 0.62994(18) 0.0283(5) Uani 1 1 d . . .
N3 N 0.5382(2) 0.3791(2) 0.57250(19) 0.0325(5) Uani 1 1 d . . .
H3B H 0.4616 0.3276 0.5583 0.039 Uiso 1 1 calc R . .
N4 N 0.3824(2) 0.5386(2) 0.66097(19) 0.0314(5) Uani 1 1 d . . .
H4B H 0.3294 0.4637 0.6352 0.038 Uiso 1 1 calc R . .
N5 N 0.7807(2) 0.7215(2) 0.87545(18) 0.0348(6) Uani 1 1 d . . .
N6 N 0.8173(2) 0.9406(2) 0.83004(18) 0.0317(5) Uani 1 1 d . . .
N7 N 0.8741(2) 1.0534(2) 1.01169(19) 0.0351(6) Uani 1 1 d . . .
H7A H 0.8895 1.0709 1.0838 0.042 Uiso 1 1 calc R . .
N8 N 0.7930(3) 0.8031(2) 1.0576(2) 0.0450(7) Uani 1 1 d . . .
H8B H 0.8065 0.8581 1.1212 0.054 Uiso 1 1 calc R . .
O1 O 0.94205(18) 0.79625(18) 0.68138(16) 0.0326(5) Uani 1 1 d . . .
O2 O 1.10428(19) 0.97040(19) 0.77589(15) 0.0369(5) Uani 1 1 d . . .
O3 O 0.71557(18) 0.7838(2) 0.55011(17) 0.0407(5) Uani 1 1 d . . .
O4 O 0.7730(3) 0.6900(2) 0.4015(2) 0.0759(10) Uani 1 1 d . . .

loop_
_atom_site_aniso_label
_atom_site_aniso_U_11
_atom_site_aniso_U_22
_atom_site_aniso_U_33
_atom_site_aniso_U_23
_atom_site_aniso_U_13
_atom_site_aniso_U_12
Co1 0.0313(2) 0.0258(2) 0.0242(2) 0.00827(15) 0.00531(15) -0.00086(16)
C1 0.0394(16) 0.0298(15) 0.0270(14) 0.0082(12) 0.0089(12) 0.0106(13)
C2 0.059(2) 0.0359(19) 0.049(2) 0.0064(16) 0.0139(17) 0.0136(17)
C3 0.078(3) 0.050(2) 0.066(3) 0.010(2) 0.025(2) 0.035(2)
C4 0.057(2) 0.072(3) 0.056(2) 0.023(2) 0.0266(19) 0.037(2)
C5 0.0418(18) 0.055(2) 0.0429(18) 0.0208(17) 0.0159(15) 0.0195(16)
C6 0.0351(15) 0.0347(16) 0.0296(14) 0.0137(13) 0.0108(12) 0.0125(13)
C7 0.0369(15) 0.0363(17) 0.0229(13) 0.0124(12) 0.0082(11) 0.0087(13)
C8 0.0342(16) 0.052(2) 0.0415(17) 0.0217(16) 0.0122(14) 0.0131(15)
C9 0.055(2) 0.070(3) 0.053(2) 0.031(2) 0.0282(18) 0.039(2)
C10 0.072(3) 0.052(2) 0.049(2) 0.0206(18) 0.0259(19) 0.037(2)
C11 0.059(2) 0.0339(18) 0.0417(18) 0.0105(14) 0.0141(16) 0.0177(16)
C12 0.0370(15) 0.0335(16) 0.0267(14) 0.0101(12) 0.0086(12) 0.0101(13)
C13 0.0297(14) 0.0272(15) 0.0231(13) 0.0086(11) 0.0068(11) 0.0030(12)
C14 0.0308(14) 0.0240(14) 0.0222(12) 0.0081(11) 0.0062(11) 0.0012(11)
C15 0.059(2) 0.0360(18) 0.0293(15) 0.0146(14) 0.0044(14) 0.0113(16)
C16 0.099(3) 0.040(2) 0.0320(17) 0.0139(16) 0.0099(18) 0.018(2)
C17 0.142(4) 0.039(2) 0.051(2) 0.0233(19) 0.016(3) 0.017(3)
C18 0.167(5) 0.055(3) 0.053(3) 0.036(2) 0.031(3) 0.023(3)
C19 0.138(4) 0.056(3) 0.0339(19) 0.0246(19) 0.022(2) 0.021(3)
C20 0.070(2) 0.040(2) 0.0301(16) 0.0145(15) 0.0084(15) 0.0125(17)
C21 0.0392(16) 0.0277(15) 0.0268(14) 0.0066(12) 0.0045(12) 0.0062(13)
C22 0.080(3) 0.047(2) 0.0306(17) 0.0172(16) 0.0105(17) 0.0206(19)
C23 0.121(4) 0.039(2) 0.047(2) 0.0222(18) 0.015(2) 0.018(2)
C24 0.110(4) 0.031(2) 0.055(2) 0.0136(17) 0.016(2) 0.015(2)
C25 0.076(3) 0.0317(18) 0.0371(18) 0.0049(15) 0.0092(17) 0.0103(17)
C26 0.0407(16) 0.0309(16) 0.0327(15) 0.0091(13) 0.0078(13) 0.0078(13)
C27 0.0336(15) 0.0324(16) 0.0224(13) 0.0052(12) 0.0062(11) 0.0086(13)
C28 0.0379(16) 0.0327(16) 0.0249(14) 0.0095(12) 0.0027(12) 0.0048(13)
C29 0.0311(14) 0.0291(15) 0.0213(13) 0.0090(11) 0.0078(11) 0.0061(12)
C30 0.0406(16) 0.0312(16) 0.0264(14) 0.0127(13) 0.0020(12) -0.0094(13)
C31 0.0318(14) 0.0221(14) 0.0232(13) 0.0085(11) 0.0081(11) 0.0016(11)
C32 0.0289(14) 0.0234(14) 0.0236(13) 0.0083(11) 0.0062(10) -0.0007(11)
C33 0.0260(13) 0.0288(15) 0.0222(13) 0.0075(11) 0.0010(10) -0.0023(11)
N1 0.0306(12) 0.0250(12) 0.0288(12) 0.0065(10) 0.0077(10) 0.0048(10)
N2 0.0255(11) 0.0283(13) 0.0253(11) 0.0080(10) 0.0060(9) 0.0020(10)
N3 0.0316(13) 0.0250(13) 0.0354(13) 0.0098(10) 0.0090(10) 0.0019(10)
N4 0.0289(12) 0.0263(13) 0.0331(13) 0.0103(10) 0.0094(10) 0.0004(10)
N5 0.0479(15) 0.0276(13) 0.0235(12) 0.0094(10) 0.0062(11) 0.0060(11)
N6 0.0355(13) 0.0275(13) 0.0245(11) 0.0064(10) 0.0028(10) 0.0040(10)
N7 0.0455(14) 0.0317(14) 0.0217(11) 0.0055(10) 0.0052(10) 0.0085(12)
N8 0.0684(19) 0.0378(16) 0.0207(12) 0.0081(11) 0.0096(12) 0.0093(14)
O1 0.0313(10) 0.0298(11) 0.0350(11) 0.0170(9) 0.0094(8) 0.0025(9)
O2 0.0421(12) 0.0341(12) 0.0235(10) 0.0097(9) 0.0009(9) 0.0009(9)
O3 0.0307(11) 0.0488(14) 0.0390(12) 0.0253(11) 0.0081(9) 0.0001(10)
O4 0.097(2) 0.0396(15) 0.0432(14) -0.0056(12) 0.0268(14) -0.0298(14)

loop_
_atom_type_symbol
_atom_type_description
_atom_type_scat_dispersion_real
_atom_type_scat_dispersion_imag
_atom_type_scat_source
C C 0.0033 0.0016 'International Tables Vol C Tables 4.2.6.8 and 6.1.1.4'
H H 0.0000 0.0000 'International Tables Vol C Tables 4.2.6.8 and 6.1.1.4'
N N 0.0061 0.0033 'International Tables Vol C Tables 4.2.6.8 and 6.1.1.4'
O O 0.0106 0.0060 'International Tables Vol C Tables 4.2.6.8 and 6.1.1.4'
Co Co 0.3494 0.9721 'International Tables Vol C Tables 4.2.6.8 and 6.1.1.4'

loop_
_geom_angle_atom_site_label_1
_geom_angle_atom_site_label_2
_geom_angle_atom_site_label_3
_geom_angle
_geom_angle_site_symmetry_1
_geom_angle_site_symmetry_3
_geom_angle_publ_flag
O1 Co1 N1 167.26(8) . . ?
O1 Co1 N2 95.13(8) . . ?
N1 Co1 N2 79.13(9) . . ?
O1 Co1 N5 105.80(9) . . ?
N1 Co1 N5 85.66(9) . . ?
N2 Co1 N5 89.57(9) . . ?
O1 Co1 N6 90.66(8) . . ?
N1 Co1 N6 97.28(9) . . ?
N2 Co1 N6 167.35(8) . . ?
N5 Co1 N6 78.02(9) . . ?
O1 Co1 O3 82.34(7) . . ?
N1 Co1 O3 86.27(8) . . ?
N2 Co1 O3 90.01(8) . . ?
N5 Co1 O3 171.85(9) . . ?
N6 Co1 O3 101.92(9) . . ?
N1 C1 C2 130.9(3) . . ?
N1 C1 C6 109.0(2) . . ?
C2 C1 C6 120.1(3) . . ?
C3 C2 C1 117.1(3) . . ?
C3 C2 H2A 121.5 . . ?
C1 C2 H2A 121.5 . . ?
C2 C3 C4 121.7(4) . . ?
C2 C3 H3A 119.1 . . ?
C4 C3 H3A 119.1 . . ?
C5 C4 C3 121.6(3) . . ?
C5 C4 H4A 119.2 . . ?
C3 C4 H4A 119.2 . . ?
C4 C5 C6 116.9(3) . . ?
C4 C5 H5A 121.6 . . ?
C6 C5 H5A 121.6 . . ?
N4 C6 C5 131.3(3) . . ?
N4 C6 C1 106.1(2) . . ?
C5 C6 C1 122.6(3) . . ?
N2 C7 C8 130.6(3) . . ?
N2 C7 C12 109.4(2) . . ?
C8 C7 C12 119.9(3) . . ?
C9 C8 C7 117.4(3) . . ?
C9 C8 H8A 121.3 . . ?
C7 C8 H8A 121.3 . . ?
C8 C9 C10 122.0(3) . . ?
C8 C9 H9A 119.0 . . ?
C10 C9 H9A 119.0 . . ?
C11 C10 C9 121.6(3) . . ?
C11 C10 H10A 119.2 . . ?
C9 C10 H10A 119.2 . . ?
C10 C11 C12 116.6(3) . . ?
C10 C11 H11A 121.7 . . ?
C12 C11 H11A 121.7 . . ?
N3 C12 C11 131.9(3) . . ?
N3 C12 C7 105.6(3) . . ?
C11 C12 C7 122.5(3) . . ?
N1 C13 N4 113.3(3) . . ?
N1 C13 C14 119.6(2) . . ?
N4 C13 C14 127.1(3) . . ?
N2 C14 N3 113.2(3) . . ?
N2 C14 C13 118.0(2) . . ?
N3 C14 C13 128.7(2) . . ?
C16 C15 N5 131.4(3) . . ?
C16 C15 C20 120.1(3) . . ?
N5 C15 C20 108.5(3) . . ?
C17 C16 C15 118.0(3) . . ?
C17 C16 H16A 121.0 . . ?
C15 C16 H16A 121.0 . . ?
C16 C17 C18 121.4(4) . . ?
C16 C17 H17A 119.3 . . ?
C18 C17 H17A 119.3 . . ?
C19 C18 C17 122.0(3) . . ?
C19 C18 H18A 119.0 . . ?
C17 C18 H18A 119.0 . . ?
C18 C19 C20 116.1(3) . . ?
C18 C19 H19A 122.0 . . ?
C20 C19 H19A 122.0 . . ?
N8 C20 C19 131.4(3) . . ?
N8 C20 C15 106.2(3) . . ?
C19 C20 C15 122.4(3) . . ?
C22 C21 N6 130.3(3) . . ?
C22 C21 C26 120.4(3) . . ?
N6 C21 C26 109.3(2) . . ?
C23 C22 C21 117.0(3) . . ?
C23 C22 H22A 121.5 . . ?
C21 C22 H22A 121.5 . . ?
C22 C23 C24 122.0(3) . . ?
C22 C23 H23A 119.0 . . ?
C24 C23 H23A 119.0 . . ?
C25 C24 C23 122.0(3) . . ?
C25 C24 H24A 119.0 . . ?
C23 C24 H24A 119.0 . . ?
C26 C25 C24 116.1(3) . . ?
C26 C25 H25A 122.0 . . ?
C24 C25 H25A 122.0 . . ?
C25 C26 N7 131.9(3) . . ?
C25 C26 C21 122.5(3) . . ?
N7 C26 C21 105.6(3) . . ?
N6 C27 N7 113.5(2) . . ?
N6 C27 C28 119.0(3) . . ?
N7 C27 C28 127.6(2) . . ?
N5 C28 N8 113.2(3) . . ?
N5 C28 C27 119.9(2) . . ?
N8 C28 C27 126.7(3) . . ?
O2 C29 O1 123.9(2) . . ?
O2 C29 C31 117.3(2) . . ?
O1 C29 C31 118.8(2) . . ?
O4 C30 O3 125.1(3) . . ?
O4 C30 C32 114.9(3) . . ?
O3 C30 C32 119.9(3) . . ?
C33 C31 C32 118.4(2) 2_776 . ?
C33 C31 C29 118.9(2) 2_776 . ?
C32 C31 C29 122.8(2) . . ?
C31 C32 C33 119.5(2) . . ?
C31 C32 C30 125.3(2) . . ?
C33 C32 C30 115.2(2) . . ?
C31 C33 C32 122.1(2) 2_776 . ?
C31 C33 H33A 118.9 2_776 . ?
C32 C33 H33A 118.9 . . ?
C13 N1 C1 105.1(2) . . ?
C13 N1 Co1 111.90(19) . . ?
C1 N1 Co1 142.78(19) . . ?
C14 N2 C7 105.0(2) . . ?
C14 N2 Co1 111.28(19) . . ?
C7 N2 Co1 143.47(19) . . ?
C14 N3 C12 106.8(2) . . ?
C14 N3 O3 126.56(19) . 2_666 ?
C12 N3 O3 121.82(19) . 2_666 ?
C14 N3 H3B 126.6 . . ?
C12 N3 H3B 126.6 . . ?
O3 N3 H3B 19.7 2_666 . ?
C13 N4 C6 106.5(2) . . ?
C13 N4 O4 126.5(2) . 2_666 ?
C6 N4 O4 126.71(19) . 2_666 ?
C13 N4 H4B 126.7 . . ?
C6 N4 H4B 126.7 . . ?
O4 N4 H4B 4.5 2_666 . ?
C28 N5 C15 105.4(2) . . ?
C28 N5 Co1 111.35(18) . . ?
C15 N5 Co1 140.9(2) . . ?
C27 N6 C21 104.6(2) . . ?
C27 N6 Co1 111.30(19) . . ?
C21 N6 Co1 143.92(18) . . ?
C27 N7 C26 107.0(2) . . ?
C27 N7 O2 108.42(17) . 2_777 ?
C26 N7 O2 144.59(19) . 2_777 ?
C27 N7 H7A 126.5 . . ?
C26 N7 H7A 126.5 . . ?
O2 N7 H7A 18.1 2_777 . ?
C28 N8 C20 106.6(3) . . ?
C28 N8 O2 107.50(19) . 2_777 ?
C20 N8 O2 144.51(19) . 2_777 ?
C28 N8 H8B 126.7 . . ?
C20 N8 H8B 126.7 . . ?
O2 N8 H8B 21.1 2_777 . ?
C29 O1 Co1 125.82(19) . . ?
C30 O3 Co1 120.09(19) . . ?

loop_
_geom_bond_atom_site_label_1
_geom_bond_atom_site_label_2
_geom_bond_distance
_geom_bond_site_symmetry_2
_geom_bond_publ_flag
Co1 O1 2.0680(19) . ?
Co1 N1 2.117(2) . ?
Co1 N2 2.154(2) . ?
Co1 N5 2.179(2) . ?
Co1 N6 2.182(2) . ?
Co1 O3 2.1927(19) . ?
C1 N1 1.379(4) . ?
C1 C2 1.393(4) . ?
C1 C6 1.401(4) . ?
C2 C3 1.385(5) . ?
C2 H2A 0.9300 . ?
C3 C4 1.403(5) . ?
C3 H3A 0.9300 . ?
C4 C5 1.364(5) . ?
C4 H4A 0.9300 . ?
C5 C6 1.386(4) . ?
C5 H5A 0.9300 . ?
C6 N4 1.374(4) . ?
C7 N2 1.383(4) . ?
C7 C8 1.401(4) . ?
C7 C12 1.406(4) . ?
C8 C9 1.375(5) . ?
C8 H8A 0.9300 . ?
C9 C10 1.397(5) . ?
C9 H9A 0.9300 . ?
C10 C11 1.380(5) . ?
C10 H10A 0.9300 . ?
C11 C12 1.387(4) . ?
C11 H11A 0.9300 . ?
C12 N3 1.384(4) . ?
C13 N1 1.324(3) . ?
C13 N4 1.348(3) . ?
C13 C14 1.441(4) . ?
C14 N2 1.331(3) . ?
C14 N3 1.351(4) . ?
C15 C16 1.389(5) . ?
C15 N5 1.394(4) . ?
C15 C20 1.398(4) . ?
C16 C17 1.370(5) . ?
C16 H16A 0.9300 . ?
C17 C18 1.397(6) . ?
C17 H17A 0.9300 . ?
C18 C19 1.380(6) . ?
C18 H18A 0.9300 . ?
C19 C20 1.395(4) . ?
C19 H19A 0.9300 . ?
C20 N8 1.376(4) . ?
C21 C22 1.389(4) . ?
C21 N6 1.393(4) . ?
C21 C26 1.401(4) . ?
C22 C23 1.374(5) . ?
C22 H22A 0.9300 . ?
C23 C24 1.387(5) . ?
C23 H23A 0.9300 . ?
C24 C25 1.379(5) . ?
C24 H24A 0.9300 . ?
C25 C26 1.380(4) . ?
C25 H25A 0.9300 . ?
C26 N7 1.385(4) . ?
C27 N6 1.329(3) . ?
C27 N7 1.344(4) . ?
C27 C28 1.441(4) . ?
C28 N5 1.314(4) . ?
C28 N8 1.353(3) . ?
C29 O2 1.257(3) . ?
C29 O1 1.262(3) . ?
C29 C31 1.518(3) . ?
C30 O4 1.246(4) . ?
C30 O3 1.257(4) . ?
C30 C32 1.509(4) . ?
C31 C33 1.388(4) 2_776 ?
C31 C32 1.395(4) . ?
C32 C33 1.399(3) . ?
C33 C31 1.388(4) 2_776 ?
C33 H33A 0.9300 . ?
N3 O3 2.881(3) 2_666 ?
N3 H3B 0.8600 . ?
N4 O4 2.604(3) 2_666 ?
N4 H4B 0.8600 . ?
N7 O2 2.753(3) 2_777 ?
N7 H7A 0.8600 . ?
N8 O2 2.764(3) 2_777 ?
N8 H8B 0.8600 . ?

loop_
_geom_hbond_atom_site_label_D
_geom_hbond_atom_site_label_H
_geom_hbond_atom_site_label_A
_geom_hbond_distance_DH
_geom_hbond_distance_HA
_geom_hbond_distance_DA
_geom_hbond_angle_DHA
_geom_hbond_site_symmetry_A
N3 H3B O3 0.86 2.09 2.881(3) 152.4 2_666
N4 H4B O4 0.86 1.75 2.604(3) 173.3 2_666
N7 H7A O2 0.86 1.95 2.753(3) 154.0 2_777
N8 H8B O2 0.86 1.99 2.764(3) 150.0 2_777

loop_
_geom_torsion_atom_site_label_1
_geom_torsion_atom_site_label_2
_geom_torsion_atom_site_label_3
_geom_torsion_atom_site_label_4
_geom_torsion
_geom_torsion_site_symmetry_1
_geom_torsion_site_symmetry_2
_geom_torsion_site_symmetry_3
_geom_torsion_site_symmetry_4
_geom_torsion_publ_flag
N1 C1 C2 C3 178.7(3) . . . . ?
C6 C1 C2 C3 -0.2(5) . . . . ?
C1 C2 C3 C4 -0.1(6) . . . . ?
C2 C3 C4 C5 0.4(6) . . . . ?
C3 C4 C5 C6 -0.4(5) . . . . ?
C4 C5 C6 N4 -179.5(3) . . . . ?
C4 C5 C6 C1 0.1(4) . . . . ?
N1 C1 C6 N4 0.7(3) . . . . ?
C2 C1 C6 N4 179.9(3) . . . . ?
N1 C1 C6 C5 -179.0(3) . . . . ?
C2 C1 C6 C5 0.2(4) . . . . ?
N2 C7 C8 C9 179.5(3) . . . . ?
C12 C7 C8 C9 0.0(4) . . . . ?
C7 C8 C9 C10 0.4(5) . . . . ?
C8 C9 C10 C11 -0.6(5) . . . . ?
C9 C10 C11 C12 0.3(5) . . . . ?
C10 C11 C12 N3 -178.9(3) . . . . ?
C10 C11 C12 C7 0.1(4) . . . . ?
N2 C7 C12 N3 -0.6(3) . . . . ?
C8 C7 C12 N3 179.0(2) . . . . ?
N2 C7 C12 C11 -179.9(3) . . . . ?
C8 C7 C12 C11 -0.3(4) . . . . ?
N1 C13 C14 N2 1.7(4) . . . . ?
N4 C13 C14 N2 -176.8(2) . . . . ?
N1 C13 C14 N3 177.6(2) . . . . ?
N4 C13 C14 N3 -1.0(4) . . . . ?
N5 C15 C16 C17 -177.1(4) . . . . ?
C20 C15 C16 C17 2.2(6) . . . . ?
C15 C16 C17 C18 -1.7(8) . . . . ?
C16 C17 C18 C19 0.2(9) . . . . ?
C17 C18 C19 C20 0.6(8) . . . . ?
C18 C19 C20 N8 177.7(5) . . . . ?
C18 C19 C20 C15 0.0(7) . . . . ?
C16 C15 C20 N8 -179.7(3) . . . . ?
N5 C15 C20 N8 -0.2(4) . . . . ?
C16 C15 C20 C19 -1.5(6) . . . . ?
N5 C15 C20 C19 178.1(4) . . . . ?
N6 C21 C22 C23 -178.4(4) . . . . ?
C26 C21 C22 C23 1.3(5) . . . . ?
C21 C22 C23 C24 -0.8(7) . . . . ?
C22 C23 C24 C25 0.2(8) . . . . ?
C23 C24 C25 C26 -0.2(7) . . . . ?
C24 C25 C26 N7 179.2(4) . . . . ?
C24 C25 C26 C21 0.7(5) . . . . ?
C22 C21 C26 C25 -1.4(5) . . . . ?
N6 C21 C26 C25 178.4(3) . . . . ?
C22 C21 C26 N7 179.8(3) . . . . ?
N6 C21 C26 N7 -0.4(3) . . . . ?
N6 C27 C28 N5 8.2(4) . . . . ?
N7 C27 C28 N5 -172.8(3) . . . . ?
N6 C27 C28 N8 -165.7(3) . . . . ?
N7 C27 C28 N8 13.4(5) . . . . ?
O2 C29 C31 C33 10.8(4) . . . 2_776 ?
O1 C29 C31 C33 -167.5(3) . . . 2_776 ?
O2 C29 C31 C32 -169.7(3) . . . . ?
O1 C29 C31 C32 11.9(4) . . . . ?
C33 C31 C32 C33 0.1(5) 2_776 . . . ?
C29 C31 C32 C33 -179.3(3) . . . . ?
C33 C31 C32 C30 -179.7(3) 2_776 . . . ?
C29 C31 C32 C30 0.8(5) . . . . ?
O4 C30 C32 C31 -118.7(3) . . . . ?
O3 C30 C32 C31 64.8(4) . . . . ?
O4 C30 C32 C33 61.4(4) . . . . ?
O3 C30 C32 C33 -115.1(3) . . . . ?
C31 C32 C33 C31 -0.1(5) . . . 2_776 ?
C30 C32 C33 C31 179.7(3) . . . 2_776 ?
N4 C13 N1 C1 0.3(3) . . . . ?
C14 C13 N1 C1 -178.4(2) . . . . ?
N4 C13 N1 Co1 176.07(17) . . . . ?
C14 C13 N1 Co1 -2.7(3) . . . . ?
C2 C1 N1 C13 -179.7(3) . . . . ?
C6 C1 N1 C13 -0.6(3) . . . . ?
C2 C1 N1 Co1 6.9(5) . . . . ?
C6 C1 N1 Co1 -174.1(2) . . . . ?
O1 Co1 N1 C13 66.2(4) . . . . ?
N2 Co1 N1 C13 2.04(17) . . . . ?
N5 Co1 N1 C13 -88.36(18) . . . . ?
N6 Co1 N1 C13 -165.67(18) . . . . ?
O3 Co1 N1 C13 92.76(18) . . . . ?
O1 Co1 N1 C1 -120.7(4) . . . . ?
N2 Co1 N1 C1 175.2(3) . . . . ?
N5 Co1 N1 C1 84.8(3) . . . . ?
N6 Co1 N1 C1 7.5(3) . . . . ?
O3 Co1 N1 C1 -94.1(3) . . . . ?
N3 C14 N2 C7 -0.6(3) . . . . ?
C13 C14 N2 C7 175.8(2) . . . . ?
N3 C14 N2 Co1 -176.27(17) . . . . ?
C13 C14 N2 Co1 0.2(3) . . . . ?
C8 C7 N2 C14 -178.8(3) . . . . ?
C12 C7 N2 C14 0.8(3) . . . . ?
C8 C7 N2 Co1 -5.6(5) . . . . ?
C12 C7 N2 Co1 173.9(2) . . . . ?
O1 Co1 N2 C14 -169.68(17) . . . . ?
N1 Co1 N2 C14 -1.17(17) . . . . ?
N5 Co1 N2 C14 84.49(18) . . . . ?
N6 Co1 N2 C14 73.4(5) . . . . ?
O3 Co1 N2 C14 -87.37(17) . . . . ?
O1 Co1 N2 C7 17.4(3) . . . . ?
N1 Co1 N2 C7 -174.1(3) . . . . ?
N5 Co1 N2 C7 -88.4(3) . . . . ?
N6 Co1 N2 C7 -99.5(5) . . . . ?
O3 Co1 N2 C7 99.7(3) . . . . ?
N2 C14 N3 C12 0.3(3) . . . . ?
C13 C14 N3 C12 -175.7(3) . . . . ?
N2 C14 N3 O3 -155.18(17) . . . 2_666 ?
C13 C14 N3 O3 28.8(4) . . . 2_666 ?
C11 C12 N3 C14 179.4(3) . . . . ?
C7 C12 N3 C14 0.2(3) . . . . ?
C11 C12 N3 O3 -23.7(4) . . . 2_666 ?
C7 C12 N3 O3 157.09(16) . . . 2_666 ?
N1 C13 N4 C6 0.1(3) . . . . ?
C14 C13 N4 C6 178.7(2) . . . . ?
N1 C13 N4 O4 -174.33(18) . . . 2_666 ?
C14 C13 N4 O4 4.3(4) . . . 2_666 ?
C5 C6 N4 C13 179.1(3) . . . . ?
C1 C6 N4 C13 -0.5(3) . . . . ?
C5 C6 N4 O4 -6.4(4) . . . 2_666 ?
C1 C6 N4 O4 173.92(18) . . . 2_666 ?
N8 C28 N5 C15 0.8(4) . . . . ?
C27 C28 N5 C15 -173.9(3) . . . . ?
N8 C28 N5 Co1 167.2(2) . . . . ?
C27 C28 N5 Co1 -7.4(3) . . . . ?
C16 C15 N5 C28 179.1(4) . . . . ?
C20 C15 N5 C28 -0.4(4) . . . . ?
C16 C15 N5 Co1 19.3(6) . . . . ?
C20 C15 N5 Co1 -160.1(3) . . . . ?
O1 Co1 N5 C28 91.1(2) . . . . ?
N1 Co1 N5 C28 -94.6(2) . . . . ?
N2 Co1 N5 C28 -173.7(2) . . . . ?
N6 Co1 N5 C28 3.8(2) . . . . ?
O3 Co1 N5 C28 -86.6(7) . . . . ?
O1 Co1 N5 C15 -109.9(3) . . . . ?
N1 Co1 N5 C15 64.5(4) . . . . ?
N2 Co1 N5 C15 -14.7(4) . . . . ?
N6 Co1 N5 C15 162.9(4) . . . . ?
O3 Co1 N5 C15 72.4(8) . . . . ?
N7 C27 N6 C21 0.0(3) . . . . ?
C28 C27 N6 C21 179.2(3) . . . . ?
N7 C27 N6 Co1 176.79(19) . . . . ?
C28 C27 N6 Co1 -4.0(3) . . . . ?
C22 C21 N6 C27 180.0(3) . . . . ?
C26 C21 N6 C27 0.3(3) . . . . ?
C22 C21 N6 Co1 5.1(6) . . . . ?
C26 C21 N6 Co1 -174.6(2) . . . . ?
O1 Co1 N6 C27 -105.85(19) . . . . ?
N1 Co1 N6 C27 84.1(2) . . . . ?
N2 Co1 N6 C27 11.5(5) . . . . ?
N5 Co1 N6 C27 0.17(19) . . . . ?
O3 Co1 N6 C27 171.84(19) . . . . ?
O1 Co1 N6 C21 68.8(3) . . . . ?
N1 Co1 N6 C21 -101.2(3) . . . . ?
N2 Co1 N6 C21 -173.8(4) . . . . ?
N5 Co1 N6 C21 174.8(3) . . . . ?
O3 Co1 N6 C21 -13.5(3) . . . . ?
N6 C27 N7 C26 -0.3(3) . . . . ?
C28 C27 N7 C26 -179.4(3) . . . . ?
N6 C27 N7 O2 178.6(2) . . . 2_777 ?
C28 C27 N7 O2 -0.5(4) . . . 2_777 ?
C25 C26 N7 C27 -178.2(4) . . . . ?
C21 C26 N7 C27 0.4(3) . . . . ?
C25 C26 N7 O2 3.6(6) . . . 2_777 ?
C21 C26 N7 O2 -177.7(3) . . . 2_777 ?
N5 C28 N8 C20 -0.9(4) . . . . ?
C27 C28 N8 C20 173.3(3) . . . . ?
N5 C28 N8 O2 169.3(2) . . . 2_777 ?
C27 C28 N8 O2 -16.5(4) . . . 2_777 ?
C19 C20 N8 C28 -177.4(4) . . . . ?
C15 C20 N8 C28 0.6(4) . . . . ?
C19 C20 N8 O2 18.9(8) . . . 2_777 ?
C15 C20 N8 O2 -163.1(3) . . . 2_777 ?
O2 C29 O1 Co1 95.9(3) . . . . ?
C31 C29 O1 Co1 -85.9(3) . . . . ?
N1 Co1 O1 C29 102.2(4) . . . . ?
N2 Co1 O1 C29 164.7(2) . . . . ?
N5 Co1 O1 C29 -104.3(2) . . . . ?
N6 Co1 O1 C29 -26.5(2) . . . . ?
O3 Co1 O1 C29 75.4(2) . . . . ?
O4 C30 O3 Co1 99.5(4) . . . . ?
C32 C30 O3 Co1 -84.3(3) . . . . ?
O1 Co1 O3 C30 18.5(2) . . . . ?
N1 Co1 O3 C30 -155.8(2) . . . . ?
N2 Co1 O3 C30 -76.7(2) . . . . ?
N5 Co1 O3 C30 -163.8(6) . . . . ?
N6 Co1 O3 C30 107.5(2) . . . . ?
